data_1551472
loop_
_publ_author_name
'Li, Chengming'
'Zhu, Lei'
'Liang, Wenbo'
'Su, Rongchuan'
'Yin, Jiangliang'
'Hu, Yanmei'
'Lan, Yu'
'Wu, Di'
'You, Jingsong'

_publ_section_title
;
 Unusual [4+2] Fusion Strategy to Forge meso-N/O-Heteroarene-Fused
 (Quinoidal) Porphyrins with Intense Near-Infrared Q-Bands
;
_journal_name_full 'Chemical Science'
_journal_paper_doi 10.1039/C9SC01596E
_journal_year 2019
_chemical_formula_moiety 'C64 H40 F4 N4 O3 Zn'
_chemical_formula_sum 'C64 H40 F4 N4 O3 Zn'
_chemical_formula_weight 1054.37
_space_group_crystal_system triclinic
_space_group_IT_number 2
_space_group_name_Hall '-P 1'
_space_group_name_H-M_alt 'P -1'
_symmetry_space_group_name_Hall '-P 1'
_symmetry_space_group_name_H-M 'P -1'
_atom_sites_solution_hydrogens geom
_atom_sites_solution_primary dual
_audit_creation_date 2018-07-17
_audit_creation_method
;
Olex2 1.2
(compiled 2018.05.29 svn.r3508 for OlexSys, GUI svn.r5506)
;
_audit_update_record
;
2018-07-24 deposited with the CCDC.    2019-06-17 downloaded from the CCDC.
;
_cell_angle_alpha 102.982(7)
_cell_angle_beta 94.647(6)
_cell_angle_gamma 95.015(7)
_cell_formula_units_Z 2
_cell_length_a 13.4252(11)
_cell_length_b 14.2425(13)
_cell_length_c 14.4941(9)
_cell_measurement_reflns_used 2214
_cell_measurement_temperature 293(2)
_cell_measurement_theta_max 25.9340
_cell_measurement_theta_min 3.2270
_cell_volume 2675.7(4)
_computing_cell_refinement 'CrysAlisPro 1.171.38.43 (Rigaku OD, 2015)'
_computing_data_collection 'CrysAlisPro 1.171.38.43 (Rigaku OD, 2015)'
_computing_data_reduction 'CrysAlisPro 1.171.38.43 (Rigaku OD, 2015)'
_computing_molecular_graphics 'Olex2 (Dolomanov et al., 2009)'
_computing_publication_material 'Olex2 (Dolomanov et al., 2009)'
_computing_structure_refinement 'ShelXL (Sheldrick, 2015)'
_computing_structure_solution 'ShelXT (Sheldrick, 2015)'
_diffrn_ambient_temperature 293.15
_diffrn_detector 'CCD plate'
_diffrn_detector_area_resol_mean 16.0874
_diffrn_detector_type Eos
_diffrn_measured_fraction_theta_full 0.998
_diffrn_measured_fraction_theta_max 0.997
_diffrn_measurement_details
;
List of Runs (angles in degrees, time in seconds):

  # Type    Start    End  Width  t~exp~   \w     \q     \k     \f   Frames
#--------------------------------------------------------------------------
  1  \w    -23.00  22.50   0.70  150.00    --  -14.81 -99.00 120.00   65
  2  \w    -50.00  40.30   0.70  150.00    --   16.53 -77.00 -30.00  129
  3  \w    -10.00  77.50   0.70  150.00    --   16.53  77.00-120.00  125
  4  \w    -41.00  32.50   0.70  150.00    --   16.53 -38.00 -30.00  105
  5  \w      8.00  80.10   0.70  150.00    --   16.53  38.00 120.00  103
  6  \w     50.00  76.60   0.70  150.00    --   16.53  38.00 150.00   38
;
_diffrn_measurement_device 'four-circle diffractometer'
_diffrn_measurement_device_type 'Xcalibur, Eos'
_diffrn_measurement_method '\w scans'
_diffrn_orient_matrix_type 'CrysAlisPro convention (1999,Acta A55,543-557)'
_diffrn_orient_matrix_UB_11 0.0093327000
_diffrn_orient_matrix_UB_12 0.0253970000
_diffrn_orient_matrix_UB_13 0.0484349000
_diffrn_orient_matrix_UB_21 0.0042403000
_diffrn_orient_matrix_UB_22 -0.0444470000
_diffrn_orient_matrix_UB_23 0.0135721000
_diffrn_orient_matrix_UB_31 0.0523295000
_diffrn_orient_matrix_UB_32 0.0047695000
_diffrn_orient_matrix_UB_33 -0.0044028000
_diffrn_radiation_monochromator graphite
_diffrn_radiation_probe x-ray
_diffrn_radiation_type MoK\a
_diffrn_radiation_wavelength 0.71073
_diffrn_reflns_av_R_equivalents 0.1005
_diffrn_reflns_av_unetI/netI 0.2786
_diffrn_reflns_Laue_measured_fraction_full 0.998
_diffrn_reflns_Laue_measured_fraction_max 0.997
_diffrn_reflns_limit_h_max 15
_diffrn_reflns_limit_h_min -16
_diffrn_reflns_limit_k_max 17
_diffrn_reflns_limit_k_min -16
_diffrn_reflns_limit_l_max 18
_diffrn_reflns_limit_l_min -17
_diffrn_reflns_number 22340
_diffrn_reflns_point_group_measured_fraction_full 0.998
_diffrn_reflns_point_group_measured_fraction_max 0.997
_diffrn_reflns_theta_full 25.242
_diffrn_reflns_theta_max 26.370
_diffrn_reflns_theta_min 2.900
_diffrn_source 'fine-focus sealed X-ray tube'
_diffrn_source_type 'Enhance (Mo) X-ray Source'
_exptl_absorpt_coefficient_mu 0.523
_exptl_absorpt_correction_T_max 1.00000
_exptl_absorpt_correction_T_min 0.86987
_exptl_absorpt_correction_type multi-scan
_exptl_absorpt_process_details
;
CrysAlisPro 1.171.38.43 (Rigaku Oxford Diffraction, 2015)
Empirical absorption correction using spherical harmonics,
 implemented in SCALE3 ABSPACK scaling algorithm.
;
_exptl_crystal_density_diffrn 1.309
_exptl_crystal_description stick
_exptl_crystal_F_000 1084
_exptl_crystal_size_max 0.35
_exptl_crystal_size_mid 0.03
_exptl_crystal_size_min 0.03
_refine_diff_density_max 0.623
_refine_diff_density_min -0.465
_refine_diff_density_rms 0.071
_refine_ls_extinction_method none
_refine_ls_goodness_of_fit_ref 0.862
_refine_ls_hydrogen_treatment constr
_refine_ls_matrix_type full
_refine_ls_number_parameters 685
_refine_ls_number_reflns 10919
_refine_ls_number_restraints 0
_refine_ls_restrained_S_all 0.862
_refine_ls_R_factor_all 0.2308
_refine_ls_R_factor_gt 0.0874
_refine_ls_shift/su_max 0.001
_refine_ls_shift/su_mean 0.000
_refine_ls_structure_factor_coef Fsqd
_refine_ls_weighting_details 'w=1/[\s^2^(Fo^2^)+(0.0457P)^2^] where P=(Fo^2^+2Fc^2^)/3'
_refine_ls_weighting_scheme calc
_refine_ls_wR_factor_gt 0.1567
_refine_ls_wR_factor_ref 0.2051
_reflns_Friedel_coverage 0.000
_reflns_number_gt 3440
_reflns_number_total 10919
_reflns_threshold_expression 'I > 2\s(I)'
_cod_data_source_file c9sc01596e2.cif
_cod_data_source_block 1
_cod_database_code 1551472
_shelx_shelxl_version_number 2014/7
_chemical_oxdiff_formula C175
_shelx_space_group_comment
;
The symmetry employed for this shelxl refinement is uniquely defined
by the following loop, which should always be used as a source of
symmetry information in preference to the above space-group names.
They are only intended as comments.
;
_shelx_estimated_absorpt_t_max 0.984
_shelx_estimated_absorpt_t_min 0.838
_reflns_odcompleteness_completeness 99.74
_reflns_odcompleteness_iscentric 1
_reflns_odcompleteness_theta 26.32
_olex2_refinement_description
;
1. Fixed Uiso
 At 1.2 times of:
  All C(H) groups, All C(H,H) groups
2.a Secondary CH2 refined with riding coordinates:
 C61(H61A,H61B), C62(H62A,H62B), C63(H63A,H63B), C64(H64A,H64B)
2.b Aromatic/amide H refined with riding coordinates:
 C4(H4), C9(H9), C10(H10), C14(H14), C15(H15), C21(H21), C26(H26), C27(H27),
 C29(H29), C30(H30), C32(H32), C33(H33), C35(H35), C36(H36), C38(H38), C39(H39),
  C40(H40), C41(H41), C42(H42), C44(H44), C45(H45), C47(H47), C48(H48),
 C50(H50), C51(H51), C53(H53), C54(H54), C56(H56), C57(H57), C58(H58), C59(H59),
  C60(H60)
;
_olex2_submission_special_instructions 'No special instructions were received'
_oxdiff_exptl_absorpt_empirical_details
;
Empirical correction (ABSPACK) includes:
- Absorption correction using spherical harmonics
- Frame scaling
;
_oxdiff_exptl_absorpt_empirical_full_max 1.255
_oxdiff_exptl_absorpt_empirical_full_min 0.628

loop_
_space_group_symop_operation_xyz
'x, y, z'
'-x, -y, -z'

loop_
_atom_site_label
_atom_site_type_symbol
_atom_site_fract_x
_atom_site_fract_y
_atom_site_fract_z
_atom_site_U_iso_or_equiv
_atom_site_adp_type
_atom_site_occupancy
_atom_site_site_symmetry_order
_atom_site_calc_flag
_atom_site_refinement_flags_posn
Zn1 Zn 0.59388(5) 0.49820(6) 0.29324(5) 0.0446(3) Uani 1 1 d .
F1 F -0.0838(3) 0.6857(4) 0.6178(4) 0.125(2) Uani 1 1 d .
F2 F 0.3716(4) 1.1068(4) 0.7714(3) 0.1096(18) Uani 1 1 d .
F3 F 1.2464(4) 0.2829(4) -0.0701(4) 0.133(2) Uani 1 1 d .
F4 F 1.3304(3) 0.8288(4) 0.2864(4) 0.1184(19) Uani 1 1 d .
O1 O 0.3165(3) 0.5718(3) 0.4692(3) 0.0454(12) Uani 1 1 d .
O2 O 0.8892(3) 0.4096(3) 0.1451(3) 0.0501(12) Uani 1 1 d .
O3 O 0.5213(3) 0.5634(4) 0.1838(3) 0.0669(15) Uani 1 1 d .
N1 N 0.5734(3) 0.6112(3) 0.4046(3) 0.0391(13) Uani 1 1 d .
N2 N 0.4650(3) 0.4193(4) 0.3115(3) 0.0405(13) Uani 1 1 d .
N3 N 0.6318(3) 0.3743(4) 0.2043(3) 0.0387(13) Uani 1 1 d .
N4 N 0.7354(3) 0.5665(4) 0.2994(3) 0.0391(13) Uani 1 1 d .
C1 C 0.3095(4) 0.6653(5) 0.5198(4) 0.0412(16) Uani 1 1 d .
C2 C 0.3850(4) 0.7355(4) 0.5372(4) 0.0371(16) Uani 1 1 d .
C3 C 0.4777(4) 0.7143(5) 0.4968(4) 0.0420(17) Uani 1 1 d .
C4 C 0.5702(4) 0.7662(5) 0.4972(4) 0.0425(17) Uani 1 1 d .
H4 H 0.5908 0.8303 0.5285 0.051 Uiso 1 1 calc R
C5 C 0.6284(4) 0.6993(4) 0.4384(4) 0.0327(14) Uani 1 1 d .
C6 C 0.4809(4) 0.6184(4) 0.4398(4) 0.0362(15) Uani 1 1 d .
C7 C 0.4012(4) 0.5472(5) 0.4240(4) 0.0422(17) Uani 1 1 d .
C8 C 0.3906(4) 0.4561(5) 0.3662(4) 0.0451(17) Uani 1 1 d .
C9 C 0.3037(5) 0.3868(5) 0.3470(5) 0.0513(19) Uani 1 1 d .
H9 H 0.2436 0.3937 0.3743 0.062 Uiso 1 1 calc R
C10 C 0.3250(4) 0.3086(5) 0.2812(5) 0.0519(19) Uani 1 1 d .
H10 H 0.2820 0.2526 0.2543 0.062 Uiso 1 1 calc R
C11 C 0.4265(4) 0.3295(5) 0.2614(4) 0.0438(17) Uani 1 1 d .
C12 C 0.4733(4) 0.2683(5) 0.1925(4) 0.0431(17) Uani 1 1 d .
C13 C 0.5709(5) 0.2900(5) 0.1657(4) 0.0458(17) Uani 1 1 d .
C14 C 0.6217(4) 0.2261(5) 0.1009(4) 0.0432(17) Uani 1 1 d .
H14 H 0.5958 0.1649 0.0650 0.052 Uiso 1 1 calc R
C15 C 0.7155(4) 0.2710(5) 0.1011(4) 0.0474(18) Uani 1 1 d .
H15 H 0.7659 0.2460 0.0657 0.057 Uiso 1 1 calc R
C16 C 0.7221(4) 0.3635(5) 0.1657(4) 0.0416(17) Uani 1 1 d .
C17 C 0.8029(4) 0.4365(5) 0.1887(4) 0.0420(17) Uani 1 1 d .
C18 C 0.9768(4) 0.4734(6) 0.1608(5) 0.0522(19) Uani 1 1 d .
C19 C 0.9865(4) 0.5611(5) 0.2181(4) 0.0433(17) Uani 1 1 d .
C20 C 0.8996(4) 0.5927(4) 0.2660(4) 0.0372(15) Uani 1 1 d .
C21 C 0.8796(4) 0.6739(5) 0.3306(4) 0.0444(17) Uani 1 1 d .
H21 H 0.9237 0.7294 0.3564 0.053 Uiso 1 1 calc R
C22 C 0.7764(4) 0.6561(5) 0.3509(4) 0.0405(16) Uani 1 1 d .
C23 C 0.8108(4) 0.5280(4) 0.2488(4) 0.0372(15) Uani 1 1 d .
C24 C 0.7279(4) 0.7220(5) 0.4168(4) 0.0411(17) Uani 1 1 d .
C25 C 0.2034(4) 0.6721(5) 0.5453(4) 0.0422(17) Uani 1 1 d .
C26 C 0.1527(5) 0.7495(5) 0.5372(4) 0.0500(19) Uani 1 1 d .
H26 H 0.1850 0.7999 0.5160 0.060 Uiso 1 1 calc R
C27 C 0.0553(5) 0.7551(5) 0.5595(5) 0.066(2) Uani 1 1 d .
H27 H 0.0200 0.8069 0.5529 0.080 Uiso 1 1 calc R
C28 C 0.0134(5) 0.6774(7) 0.5926(6) 0.076(3) Uani 1 1 d .
C29 C 0.0581(6) 0.5985(6) 0.5999(6) 0.077(3) Uani 1 1 d .
H29 H 0.0248 0.5483 0.6207 0.092 Uiso 1 1 calc R
C30 C 0.1554(5) 0.5942(5) 0.5754(5) 0.063(2) Uani 1 1 d .
H30 H 0.1887 0.5402 0.5788 0.075 Uiso 1 1 calc R
C31 C 0.3786(4) 0.8352(5) 0.5967(4) 0.0418(17) Uani 1 1 d .
C32 C 0.4099(5) 0.9184(6) 0.5696(5) 0.059(2) Uani 1 1 d .
H32 H 0.4342 0.9128 0.5106 0.071 Uiso 1 1 calc R
C33 C 0.4070(5) 1.0101(6) 0.6257(6) 0.069(2) Uani 1 1 d .
H33 H 0.4269 1.0649 0.6042 0.083 Uiso 1 1 calc R
C34 C 0.3743(6) 1.0185(6) 0.7134(6) 0.067(2) Uani 1 1 d .
C35 C 0.3417(5) 0.9375(6) 0.7448(5) 0.067(2) Uani 1 1 d .
H35 H 0.3188 0.9439 0.8045 0.080 Uiso 1 1 calc R
C36 C 0.3436(5) 0.8472(5) 0.6860(4) 0.0532(19) Uani 1 1 d .
H36 H 0.3209 0.7926 0.7066 0.064 Uiso 1 1 calc R
C37 C 0.4183(5) 0.1715(5) 0.1468(5) 0.0502(18) Uani 1 1 d .
C38 C 0.3786(6) 0.1499(6) 0.0538(5) 0.089(3) Uani 1 1 d .
H38 H 0.3906 0.1941 0.0165 0.107 Uiso 1 1 calc R
C39 C 0.3207(9) 0.0629(9) 0.0150(7) 0.140(5) Uani 1 1 d .
H39 H 0.2898 0.0517 -0.0468 0.168 Uiso 1 1 calc R
C40 C 0.3076(9) -0.0067(9) 0.0643(10) 0.133(6) Uani 1 1 d .
H40 H 0.2716 -0.0664 0.0358 0.160 Uiso 1 1 calc R
C41 C 0.3486(7) 0.0128(7) 0.1570(10) 0.119(4) Uani 1 1 d .
H41 H 0.3393 -0.0336 0.1923 0.143 Uiso 1 1 calc R
C42 C 0.4049(5) 0.1030(6) 0.1996(6) 0.076(3) Uani 1 1 d .
H42 H 0.4325 0.1159 0.2627 0.091 Uiso 1 1 calc R
C43 C 1.0529(5) 0.4232(6) 0.1035(5) 0.0505(19) Uani 1 1 d .
C44 C 1.1134(5) 0.4759(6) 0.0514(4) 0.062(2) Uani 1 1 d .
H44 H 1.1084 0.5411 0.0539 0.074 Uiso 1 1 calc R
C45 C 1.1804(5) 0.4243(6) -0.0034(5) 0.067(2) Uani 1 1 d .
H45 H 1.2239 0.4573 -0.0350 0.081 Uiso 1 1 calc R
C46 C 1.1844(6) 0.3309(7) -0.0121(6) 0.079(3) Uani 1 1 d .
C47 C 1.1261(6) 0.2764(6) 0.0399(7) 0.108(4) Uani 1 1 d .
H47 H 1.1328 0.2116 0.0378 0.130 Uiso 1 1 calc R
C48 C 1.0592(6) 0.3268(6) 0.0934(6) 0.093(3) Uani 1 1 d .
H48 H 1.0158 0.2928 0.1243 0.111 Uiso 1 1 calc R
C49 C 1.0781(4) 0.6318(5) 0.2348(4) 0.0454(18) Uani 1 1 d .
C50 C 1.0772(5) 0.7195(6) 0.2128(6) 0.074(3) Uani 1 1 d .
H50 H 1.0171 0.7348 0.1863 0.088 Uiso 1 1 calc R
C51 C 1.1603(6) 0.7871(6) 0.2274(6) 0.091(3) Uani 1 1 d .
H51 H 1.1579 0.8460 0.2102 0.109 Uiso 1 1 calc R
C52 C 1.2456(6) 0.7629(7) 0.2682(6) 0.076(3) Uani 1 1 d .
C53 C 1.2522(5) 0.6767(7) 0.2910(5) 0.067(2) Uani 1 1 d .
H53 H 1.3131 0.6624 0.3168 0.080 Uiso 1 1 calc R
C54 C 1.1677(5) 0.6091(6) 0.2757(4) 0.059(2) Uani 1 1 d .
H54 H 1.1710 0.5500 0.2924 0.070 Uiso 1 1 calc R
C55 C 0.7772(4) 0.8202(5) 0.4610(5) 0.0446(17) Uani 1 1 d .
C56 C 0.8149(5) 0.8841(5) 0.4070(5) 0.058(2) Uani 1 1 d .
H56 H 0.8094 0.8635 0.3411 0.070 Uiso 1 1 calc R
C57 C 0.8600(5) 0.9768(6) 0.4501(7) 0.083(3) Uani 1 1 d .
H57 H 0.8836 1.0180 0.4132 0.100 Uiso 1 1 calc R
C58 C 0.8694(6) 1.0072(7) 0.5472(7) 0.092(3) Uani 1 1 d .
H58 H 0.8996 1.0691 0.5765 0.110 Uiso 1 1 calc R
C59 C 0.8342(5) 0.9459(6) 0.6016(6) 0.070(2) Uani 1 1 d .
H59 H 0.8401 0.9674 0.6675 0.084 Uiso 1 1 calc R
C60 C 0.7914(5) 0.8551(5) 0.5603(5) 0.056(2) Uani 1 1 d .
H60 H 0.7707 0.8146 0.5989 0.067 Uiso 1 1 calc R
C61 C 0.5437(6) 0.6643(6) 0.1894(6) 0.086(3) Uani 1 1 d .
H61A H 0.6150 0.6806 0.1868 0.103 Uiso 1 1 calc R
H61B H 0.5239 0.7028 0.2478 0.103 Uiso 1 1 calc R
C62 C 0.4839(7) 0.6806(7) 0.1050(6) 0.110(4) Uani 1 1 d .
H62A H 0.4559 0.7421 0.1211 0.132 Uiso 1 1 calc R
H62B H 0.5261 0.6821 0.0540 0.132 Uiso 1 1 calc R
C63 C 0.4031(6) 0.6007(7) 0.0751(6) 0.093(3) Uani 1 1 d .
H63A H 0.3997 0.5733 0.0071 0.112 Uiso 1 1 calc R
H63B H 0.3387 0.6230 0.0899 0.112 Uiso 1 1 calc R
C64 C 0.4299(6) 0.5266(6) 0.1305(5) 0.075(3) Uani 1 1 d .
H64A H 0.3786 0.5170 0.1720 0.090 Uiso 1 1 calc R
H64B H 0.4357 0.4649 0.0875 0.090 Uiso 1 1 calc R

loop_
_atom_site_aniso_label
_atom_site_aniso_U_11
_atom_site_aniso_U_22
_atom_site_aniso_U_33
_atom_site_aniso_U_23
_atom_site_aniso_U_13
_atom_site_aniso_U_12
Zn1 0.0393(4) 0.0452(6) 0.0515(5) 0.0112(4) 0.0182(4) 0.0048(4)
F1 0.043(3) 0.145(5) 0.215(6) 0.075(4) 0.063(3) 0.025(3)
F2 0.148(5) 0.064(4) 0.102(4) -0.021(3) 0.029(3) 0.018(3)
F3 0.135(4) 0.120(5) 0.159(5) 0.016(4) 0.106(4) 0.053(4)
F4 0.094(4) 0.104(4) 0.146(4) 0.029(4) 0.004(3) -0.043(3)
O1 0.046(3) 0.032(3) 0.059(3) 0.007(2) 0.024(2) 0.000(2)
O2 0.045(3) 0.044(3) 0.061(3) 0.004(2) 0.029(2) 0.003(2)
O3 0.058(3) 0.061(4) 0.082(4) 0.027(3) -0.008(3) -0.005(3)
N1 0.036(3) 0.028(3) 0.055(3) 0.010(3) 0.016(2) -0.001(2)
N2 0.036(3) 0.036(4) 0.052(3) 0.013(3) 0.012(3) 0.004(3)
N3 0.036(3) 0.033(4) 0.051(3) 0.010(3) 0.019(2) 0.010(3)
N4 0.039(3) 0.030(3) 0.049(3) 0.005(3) 0.020(2) 0.008(3)
C1 0.026(3) 0.047(5) 0.051(4) 0.013(4) -0.001(3) 0.005(3)
C2 0.036(3) 0.036(4) 0.036(3) 0.000(3) 0.006(3) 0.004(3)
C3 0.032(3) 0.049(5) 0.048(4) 0.015(4) 0.018(3) -0.001(3)
C4 0.045(4) 0.036(5) 0.047(4) 0.006(3) 0.013(3) 0.006(3)
C5 0.028(3) 0.035(4) 0.038(3) 0.014(3) 0.004(3) 0.006(3)
C6 0.042(4) 0.032(4) 0.038(3) 0.009(3) 0.015(3) 0.010(3)
C7 0.028(3) 0.059(5) 0.044(4) 0.019(4) 0.013(3) 0.001(3)
C8 0.039(4) 0.042(5) 0.055(4) 0.012(4) 0.006(3) 0.000(3)
C9 0.039(4) 0.048(5) 0.073(5) 0.026(4) 0.014(4) 0.000(4)
C10 0.043(4) 0.038(5) 0.070(5) 0.001(4) 0.021(3) -0.006(3)
C11 0.043(4) 0.039(5) 0.052(4) 0.011(4) 0.020(3) 0.004(3)
C12 0.039(4) 0.030(4) 0.061(4) 0.010(4) 0.013(3) 0.002(3)
C13 0.053(4) 0.036(5) 0.050(4) 0.009(4) 0.017(3) 0.004(3)
C14 0.045(4) 0.036(4) 0.054(4) 0.017(3) 0.014(3) 0.009(3)
C15 0.038(4) 0.049(5) 0.056(4) 0.009(4) 0.021(3) 0.008(3)
C16 0.039(4) 0.040(5) 0.048(4) 0.013(3) 0.013(3) 0.000(3)
C17 0.035(3) 0.045(5) 0.056(4) 0.021(4) 0.023(3) 0.016(3)
C18 0.034(4) 0.063(6) 0.066(5) 0.018(4) 0.022(3) 0.010(4)
C19 0.041(4) 0.045(5) 0.048(4) 0.014(4) 0.018(3) 0.010(3)
C20 0.034(3) 0.028(4) 0.050(4) 0.006(3) 0.008(3) 0.013(3)
C21 0.028(3) 0.040(5) 0.066(4) 0.013(4) 0.015(3) -0.002(3)
C22 0.042(4) 0.041(5) 0.040(4) 0.007(3) 0.012(3) 0.011(3)
C23 0.042(4) 0.027(4) 0.043(4) 0.002(3) 0.014(3) 0.007(3)
C24 0.038(4) 0.042(5) 0.041(4) 0.002(3) 0.013(3) 0.006(3)
C25 0.037(4) 0.048(5) 0.045(4) 0.015(3) 0.014(3) 0.007(3)
C26 0.039(4) 0.039(5) 0.068(5) 0.007(4) 0.008(3) -0.003(3)
C27 0.049(4) 0.044(5) 0.113(6) 0.022(5) 0.017(4) 0.024(4)
C28 0.040(5) 0.086(8) 0.108(7) 0.028(6) 0.034(4) 0.002(5)
C29 0.062(5) 0.078(7) 0.119(7) 0.069(6) 0.042(5) 0.016(5)
C30 0.047(4) 0.070(6) 0.092(6) 0.047(5) 0.034(4) 0.022(4)
C31 0.039(4) 0.042(5) 0.045(4) 0.004(3) 0.021(3) 0.008(3)
C32 0.070(5) 0.050(5) 0.068(5) 0.023(4) 0.033(4) 0.022(4)
C33 0.060(5) 0.060(6) 0.096(6) 0.025(5) 0.030(5) 0.014(4)
C34 0.073(5) 0.041(6) 0.076(6) -0.011(5) 0.012(5) 0.010(4)
C35 0.075(5) 0.076(7) 0.047(4) 0.004(5) 0.017(4) 0.012(5)
C36 0.055(4) 0.055(6) 0.049(4) 0.008(4) 0.001(3) 0.014(4)
C37 0.055(4) 0.034(5) 0.066(5) 0.009(4) 0.029(4) 0.009(4)
C38 0.121(7) 0.076(7) 0.052(5) -0.017(5) 0.041(5) -0.034(6)
C39 0.159(11) 0.132(12) 0.088(8) -0.043(8) 0.047(7) -0.060(9)
C40 0.113(9) 0.074(10) 0.163(12) -0.072(9) 0.049(9) -0.035(7)
C41 0.090(7) 0.054(8) 0.223(13) 0.041(9) 0.060(8) -0.011(6)
C42 0.061(5) 0.060(6) 0.107(7) 0.026(5) 0.013(5) -0.012(5)
C43 0.038(4) 0.061(6) 0.058(4) 0.021(4) 0.014(3) 0.004(4)
C44 0.061(5) 0.070(6) 0.057(4) 0.014(4) 0.014(4) 0.018(4)
C45 0.062(5) 0.074(7) 0.072(5) 0.016(5) 0.036(4) 0.025(5)
C46 0.076(6) 0.081(7) 0.084(6) -0.003(5) 0.055(5) 0.045(5)
C47 0.120(8) 0.054(6) 0.178(10) 0.043(6) 0.097(7) 0.041(5)
C48 0.095(6) 0.055(6) 0.150(8) 0.032(6) 0.091(6) 0.036(5)
C49 0.031(4) 0.050(5) 0.057(4) 0.012(4) 0.022(3) 0.004(3)
C50 0.042(4) 0.058(6) 0.128(7) 0.038(6) 0.018(4) -0.004(4)
C51 0.061(5) 0.085(8) 0.138(8) 0.050(6) 0.026(6) -0.005(5)
C52 0.064(6) 0.071(7) 0.086(6) 0.017(5) 0.016(5) -0.036(6)
C53 0.035(4) 0.115(8) 0.056(5) 0.030(5) 0.014(3) 0.010(5)
C54 0.053(5) 0.072(6) 0.053(4) 0.018(4) 0.013(4) 0.002(4)
C55 0.032(3) 0.042(5) 0.061(4) 0.005(4) 0.023(3) 0.007(3)
C56 0.052(4) 0.056(6) 0.076(5) 0.025(4) 0.029(4) 0.017(4)
C57 0.067(5) 0.045(6) 0.138(8) 0.012(6) 0.044(6) -0.006(4)
C58 0.067(6) 0.078(8) 0.112(8) -0.020(6) 0.023(6) 0.002(5)
C59 0.054(5) 0.066(7) 0.075(5) -0.011(5) 0.009(4) -0.006(4)
C60 0.058(4) 0.054(6) 0.056(5) 0.012(4) 0.009(4) 0.003(4)
C61 0.093(6) 0.056(7) 0.105(7) 0.030(6) -0.008(5) -0.029(5)
C62 0.097(7) 0.123(10) 0.125(8) 0.080(8) -0.013(6) -0.019(7)
C63 0.079(6) 0.117(9) 0.090(6) 0.051(6) -0.005(5) -0.008(6)
C64 0.087(6) 0.063(7) 0.067(5) 0.006(5) 0.003(5) -0.011(5)

loop_
_atom_type_symbol
_atom_type_description
_atom_type_scat_dispersion_real
_atom_type_scat_dispersion_imag
_atom_type_scat_source
C C 0.0033 0.0016 'International Tables Vol C Tables 4.2.6.8 and 6.1.1.4'
H H 0.0000 0.0000 'International Tables Vol C Tables 4.2.6.8 and 6.1.1.4'
F F 0.0171 0.0103 'International Tables Vol C Tables 4.2.6.8 and 6.1.1.4'
N N 0.0061 0.0033 'International Tables Vol C Tables 4.2.6.8 and 6.1.1.4'
O O 0.0106 0.0060 'International Tables Vol C Tables 4.2.6.8 and 6.1.1.4'
Zn Zn 0.2839 1.4301 'International Tables Vol C Tables 4.2.6.8 and 6.1.1.4'

loop_
_geom_angle_atom_site_label_1
_geom_angle_atom_site_label_2
_geom_angle_atom_site_label_3
_geom_angle
N1 Zn1 O3 93.91(19)
N1 Zn1 N3 167.52(19)
N2 Zn1 O3 94.96(18)
N2 Zn1 N1 91.96(19)
N2 Zn1 N3 88.23(19)
N3 Zn1 O3 98.50(19)
N4 Zn1 O3 97.39(18)
N4 Zn1 N1 85.74(18)
N4 Zn1 N2 167.56(19)
N4 Zn1 N3 91.39(18)
C1 O1 C7 121.6(5)
C18 O2 C17 120.9(5)
C61 O3 Zn1 119.4(4)
C64 O3 Zn1 124.6(4)
C64 O3 C61 111.7(6)
C5 N1 Zn1 130.1(4)
C5 N1 C6 106.8(5)
C6 N1 Zn1 120.8(4)
C8 N2 Zn1 125.0(4)
C11 N2 Zn1 127.7(4)
C11 N2 C8 106.3(5)
C13 N3 Zn1 127.4(4)
C13 N3 C16 106.2(5)
C16 N3 Zn1 126.2(4)
C22 N4 Zn1 129.8(4)
C22 N4 C23 105.4(5)
C23 N4 Zn1 124.7(4)
O1 C1 C25 108.5(5)
C2 C1 O1 123.5(5)
C2 C1 C25 127.9(6)
C1 C2 C3 118.1(6)
C1 C2 C31 123.2(5)
C3 C2 C31 118.8(5)
C4 C3 C2 135.4(6)
C4 C3 C6 107.3(5)
C6 C3 C2 117.2(5)
C3 C4 H4 127.2
C3 C4 C5 105.6(5)
C5 C4 H4 127.2
N1 C5 C4 110.5(5)
N1 C5 C24 124.1(6)
C24 C5 C4 125.3(6)
N1 C6 C3 109.8(5)
C7 C6 N1 127.2(6)
C7 C6 C3 123.0(5)
C6 C7 O1 116.3(6)
C8 C7 O1 114.2(5)
C8 C7 C6 129.5(6)
N2 C8 C9 109.3(6)
C7 C8 N2 123.1(5)
C7 C8 C9 127.5(6)
C8 C9 H9 126.4
C10 C9 C8 107.3(6)
C10 C9 H9 126.4
C9 C10 H10 126.6
C9 C10 C11 106.7(6)
C11 C10 H10 126.6
N2 C11 C10 110.3(5)
N2 C11 C12 125.9(5)
C12 C11 C10 123.5(6)
C11 C12 C13 125.1(6)
C11 C12 C37 117.2(5)
C13 C12 C37 117.7(6)
N3 C13 C12 124.2(6)
N3 C13 C14 110.2(5)
C14 C13 C12 125.5(6)
C13 C14 H14 126.4
C15 C14 C13 107.1(6)
C15 C14 H14 126.4
C14 C15 H15 126.4
C14 C15 C16 107.3(5)
C16 C15 H15 126.4
N3 C16 C15 109.2(5)
N3 C16 C17 122.2(6)
C17 C16 C15 128.6(6)
C16 C17 O2 113.3(6)
C23 C17 O2 116.6(5)
C23 C17 C16 130.0(5)
O2 C18 C43 107.4(6)
C19 C18 O2 123.7(5)
C19 C18 C43 128.9(6)
C18 C19 C20 117.8(5)
C18 C19 C49 125.1(6)
C20 C19 C49 117.1(6)
C21 C20 C19 135.9(6)
C21 C20 C23 106.1(5)
C23 C20 C19 118.0(6)
C20 C21 H21 126.6
C20 C21 C22 106.8(5)
C22 C21 H21 126.6
N4 C22 C21 109.8(5)
N4 C22 C24 126.0(5)
C24 C22 C21 124.2(6)
N4 C23 C17 125.2(5)
N4 C23 C20 111.9(5)
C17 C23 C20 122.9(5)
C5 C24 C22 122.3(6)
C5 C24 C55 117.1(5)
C22 C24 C55 120.5(5)
C26 C25 C1 122.0(6)
C26 C25 C30 120.0(6)
C30 C25 C1 118.0(6)
C25 C26 H26 119.0
C25 C26 C27 122.0(6)
C27 C26 H26 119.0
C26 C27 H27 122.4
C26 C27 C28 115.2(7)
C28 C27 H27 122.4
F1 C28 C27 114.5(8)
C29 C28 F1 119.9(7)
C29 C28 C27 125.6(7)
C28 C29 H29 121.1
C28 C29 C30 117.9(7)
C30 C29 H29 121.1
C25 C30 H30 120.4
C29 C30 C25 119.2(7)
C29 C30 H30 120.4
C32 C31 C2 123.3(6)
C32 C31 C36 116.3(6)
C36 C31 C2 120.3(6)
C31 C32 H32 118.4
C31 C32 C33 123.3(7)
C33 C32 H32 118.4
C32 C33 H33 120.8
C34 C33 C32 118.4(7)
C34 C33 H33 120.8
F2 C34 C33 120.5(8)
F2 C34 C35 118.4(8)
C33 C34 C35 121.1(8)
C34 C35 H35 120.6
C36 C35 C34 118.8(7)
C36 C35 H35 120.6
C31 C36 H36 119.0
C35 C36 C31 122.0(7)
C35 C36 H36 119.0
C38 C37 C12 121.3(7)
C38 C37 C42 119.1(7)
C42 C37 C12 119.6(6)
C37 C38 H38 119.8
C37 C38 C39 120.3(8)
C39 C38 H38 119.8
C38 C39 H39 119.0
C40 C39 C38 121.9(11)
C40 C39 H39 119.0
C39 C40 H40 120.8
C39 C40 C41 118.4(11)
C41 C40 H40 120.8
C40 C41 H41 119.7
C40 C41 C42 120.7(10)
C42 C41 H41 119.7
C37 C42 C41 119.3(8)
C37 C42 H42 120.3
C41 C42 H42 120.3
C44 C43 C18 119.1(7)
C48 C43 C18 121.2(6)
C48 C43 C44 119.4(7)
C43 C44 H44 121.8
C45 C44 C43 116.5(7)
C45 C44 H44 121.8
C44 C45 H45 118.7
C46 C45 C44 122.7(7)
C46 C45 H45 118.7
F3 C46 C47 117.1(8)
C45 C46 F3 120.7(8)
C45 C46 C47 122.2(7)
C46 C47 H47 122.4
C48 C47 C46 115.2(8)
C48 C47 H47 122.4
C43 C48 C47 123.8(7)
C43 C48 H48 118.1
C47 C48 H48 118.1
C50 C49 C19 122.0(6)
C50 C49 C54 118.3(6)
C54 C49 C19 119.7(7)
C49 C50 H50 118.1
C49 C50 C51 123.7(8)
C51 C50 H50 118.1
C50 C51 H51 121.9
C52 C51 C50 116.3(8)
C52 C51 H51 121.9
C51 C52 F4 118.7(9)
C53 C52 F4 118.2(9)
C53 C52 C51 123.1(7)
C52 C53 H53 120.0
C52 C53 C54 119.9(7)
C54 C53 H53 120.0
C49 C54 H54 120.7
C53 C54 C49 118.6(7)
C53 C54 H54 120.7
C56 C55 C24 122.6(6)
C60 C55 C24 121.5(6)
C60 C55 C56 115.9(6)
C55 C56 H56 119.2
C57 C56 C55 121.7(7)
C57 C56 H56 119.2
C56 C57 H57 120.3
C58 C57 C56 119.5(8)
C58 C57 H57 120.3
C57 C58 H58 120.0
C57 C58 C59 120.1(8)
C59 C58 H58 120.0
C58 C59 H59 119.6
C60 C59 C58 120.9(7)
C60 C59 H59 119.6
C55 C60 H60 119.0
C59 C60 C55 122.0(7)
C59 C60 H60 119.0
O3 C61 H61A 110.9
O3 C61 H61B 110.9
O3 C61 C62 104.1(6)
H61A C61 H61B 109.0
C62 C61 H61A 110.9
C62 C61 H61B 110.9
C61 C62 H62A 110.2
C61 C62 H62B 110.2
H62A C62 H62B 108.5
C63 C62 C61 107.5(7)
C63 C62 H62A 110.2
C63 C62 H62B 110.2
C62 C63 H63A 110.7
C62 C63 H63B 110.7
C62 C63 C64 105.3(6)
H63A C63 H63B 108.8
C64 C63 H63A 110.7
C64 C63 H63B 110.7
O3 C64 C63 106.3(6)
O3 C64 H64A 110.5
O3 C64 H64B 110.5
C63 C64 H64A 110.5
C63 C64 H64B 110.5
H64A C64 H64B 108.7

loop_
_geom_bond_atom_site_label_1
_geom_bond_atom_site_label_2
_geom_bond_distance
Zn1 O3 2.213(5)
Zn1 N1 2.062(5)
Zn1 N2 2.048(4)
Zn1 N3 2.068(5)
Zn1 N4 2.043(4)
F1 C28 1.390(7)
F2 C34 1.352(8)
F3 C46 1.349(7)
F4 C52 1.379(7)
O1 C1 1.383(7)
O1 C7 1.390(6)
O2 C17 1.406(6)
O2 C18 1.392(7)
O3 C61 1.425(8)
O3 C64 1.390(7)
N1 C5 1.365(7)
N1 C6 1.384(6)
N2 C8 1.391(7)
N2 C11 1.355(7)
N3 C13 1.370(7)
N3 C16 1.382(6)
N4 C22 1.368(7)
N4 C23 1.379(6)
C1 C2 1.327(7)
C1 C25 1.507(7)
C2 C3 1.444(7)
C2 C31 1.499(8)
C3 C4 1.387(7)
C3 C6 1.436(8)
C4 H4 0.9300
C4 C5 1.455(7)
C5 C24 1.423(7)
C6 C7 1.375(7)
C7 C8 1.366(8)
C8 C9 1.427(7)
C9 H9 0.9300
C9 C10 1.361(8)
C10 H10 0.9300
C10 C11 1.435(7)
C11 C12 1.398(8)
C12 C13 1.424(8)
C12 C37 1.490(8)
C13 C14 1.415(8)
C14 H14 0.9300
C14 C15 1.361(7)
C15 H15 0.9300
C15 C16 1.426(8)
C16 C17 1.399(7)
C17 C23 1.384(8)
C18 C19 1.325(8)
C18 C43 1.497(9)
C19 C20 1.459(7)
C19 C49 1.486(8)
C20 C21 1.376(8)
C20 C23 1.411(7)
C21 H21 0.9300
C21 C22 1.451(7)
C22 C24 1.423(7)
C24 C55 1.474(8)
C25 C26 1.367(8)
C25 C30 1.405(8)
C26 H26 0.9300
C26 C27 1.376(8)
C27 H27 0.9300
C27 C28 1.395(9)
C28 C29 1.339(10)
C29 H29 0.9300
C29 C30 1.384(8)
C30 H30 0.9300
C31 C32 1.372(8)
C31 C36 1.393(8)
C32 H32 0.9300
C32 C33 1.381(9)
C33 H33 0.9300
C33 C34 1.361(9)
C34 C35 1.382(9)
C35 H35 0.9300
C35 C36 1.378(9)
C36 H36 0.9300
C37 C38 1.365(9)
C37 C42 1.378(9)
C38 H38 0.9300
C38 C39 1.380(11)
C39 H39 0.9300
C39 C40 1.353(15)
C40 H40 0.9300
C40 C41 1.368(13)
C41 H41 0.9300
C41 C42 1.414(11)
C42 H42 0.9300
C43 C44 1.429(8)
C43 C48 1.359(9)
C44 H44 0.9300
C44 C45 1.396(9)
C45 H45 0.9300
C45 C46 1.313(9)
C46 C47 1.427(10)
C47 H47 0.9300
C47 C48 1.378(9)
C48 H48 0.9300
C49 C50 1.357(9)
C49 C54 1.394(8)
C50 H50 0.9300
C50 C51 1.379(9)
C51 H51 0.9300
C51 C52 1.352(10)
C52 C53 1.350(10)
C53 H53 0.9300
C53 C54 1.390(8)
C54 H54 0.9300
C55 C56 1.415(8)
C55 C60 1.405(8)
C56 H56 0.9300
C56 C57 1.389(9)
C57 H57 0.9300
C57 C58 1.368(10)
C58 H58 0.9300
C58 C59 1.379(10)
C59 H59 0.9300
C59 C60 1.352(9)
C60 H60 0.9300
C61 H61A 0.9700
C61 H61B 0.9700
C61 C62 1.482(9)
C62 H62A 0.9700
C62 H62B 0.9700
C62 C63 1.466(9)
C63 H63A 0.9700
C63 H63B 0.9700
C63 C64 1.514(9)
C64 H64A 0.9700
C64 H64B 0.9700

loop_
_geom_torsion_atom_site_label_1
_geom_torsion_atom_site_label_2
_geom_torsion_atom_site_label_3
_geom_torsion_atom_site_label_4
_geom_torsion
Zn1 O3 C61 C62 179.0(5)
Zn1 O3 C64 C63 172.5(5)
Zn1 N1 C5 C4 162.3(4)
Zn1 N1 C5 C24 -16.5(8)
Zn1 N1 C6 C3 -164.0(4)
Zn1 N1 C6 C7 15.4(8)
Zn1 N2 C8 C7 -8.5(9)
Zn1 N2 C8 C9 168.0(4)
Zn1 N2 C11 C10 -166.9(4)
Zn1 N2 C11 C12 7.0(10)
Zn1 N3 C13 C12 -10.0(9)
Zn1 N3 C13 C14 173.9(4)
Zn1 N3 C16 C15 -174.4(4)
Zn1 N3 C16 C17 4.4(8)
Zn1 N4 C22 C21 -179.0(4)
Zn1 N4 C22 C24 2.7(9)
Zn1 N4 C23 C17 -2.1(9)
Zn1 N4 C23 C20 178.7(4)
F1 C28 C29 C30 -179.0(7)
F2 C34 C35 C36 179.6(6)
F3 C46 C47 C48 -176.0(8)
F4 C52 C53 C54 178.6(6)
O1 C1 C2 C3 3.4(9)
O1 C1 C2 C31 -176.5(5)
O1 C1 C25 C26 -136.8(6)
O1 C1 C25 C30 41.1(8)
O1 C7 C8 N2 177.1(5)
O1 C7 C8 C9 1.3(10)
O2 C17 C23 N4 -178.5(5)
O2 C17 C23 C20 0.6(9)
O2 C18 C19 C20 -1.0(10)
O2 C18 C19 C49 -178.5(6)
O2 C18 C43 C44 136.7(6)
O2 C18 C43 C48 -37.4(9)
O3 C61 C62 C63 20.8(10)
N1 C5 C24 C22 5.2(9)
N1 C5 C24 C55 -178.7(5)
N1 C6 C7 O1 178.7(5)
N1 C6 C7 C8 -4.8(11)
N2 C8 C9 C10 0.0(8)
N2 C11 C12 C13 1.7(11)
N2 C11 C12 C37 179.1(6)
N3 C13 C14 C15 1.1(7)
N3 C16 C17 O2 177.4(5)
N3 C16 C17 C23 -0.6(11)
N4 C22 C24 C5 1.7(10)
N4 C22 C24 C55 -174.3(6)
C1 O1 C7 C6 5.9(8)
C1 O1 C7 C8 -171.2(5)
C1 C2 C3 C4 179.0(7)
C1 C2 C3 C6 0.5(9)
C1 C2 C31 C32 -132.9(7)
C1 C2 C31 C36 49.9(9)
C1 C25 C26 C27 179.2(6)
C1 C25 C30 C29 179.7(6)
C2 C1 C25 C26 40.4(10)
C2 C1 C25 C30 -141.6(7)
C2 C3 C4 C5 -178.1(7)
C2 C3 C6 N1 178.3(5)
C2 C3 C6 C7 -1.1(9)
C2 C31 C32 C33 -177.8(6)
C2 C31 C36 C35 176.5(6)
C3 C2 C31 C32 47.2(9)
C3 C2 C31 C36 -130.0(6)
C3 C4 C5 N1 -0.3(7)
C3 C4 C5 C24 178.5(5)
C3 C6 C7 O1 -2.0(9)
C3 C6 C7 C8 174.5(6)
C4 C3 C6 N1 -0.6(7)
C4 C3 C6 C7 -180.0(5)
C4 C5 C24 C22 -173.4(6)
C4 C5 C24 C55 2.7(9)
C5 N1 C6 C3 0.4(6)
C5 N1 C6 C7 179.8(6)
C5 C24 C55 C56 -122.9(6)
C5 C24 C55 C60 58.4(8)
C6 N1 C5 C4 -0.1(6)
C6 N1 C5 C24 -178.9(5)
C6 C3 C4 C5 0.5(7)
C6 C7 C8 N2 0.5(11)
C6 C7 C8 C9 -175.3(6)
C7 O1 C1 C2 -6.9(9)
C7 O1 C1 C25 170.5(5)
C7 C8 C9 C10 176.3(7)
C8 N2 C11 C10 1.9(7)
C8 N2 C11 C12 175.7(6)
C8 C9 C10 C11 1.1(8)
C9 C10 C11 N2 -1.9(8)
C9 C10 C11 C12 -176.0(6)
C10 C11 C12 C13 174.8(6)
C10 C11 C12 C37 -7.8(10)
C11 N2 C8 C7 -177.6(6)
C11 N2 C8 C9 -1.1(7)
C11 C12 C13 N3 -0.1(11)
C11 C12 C13 C14 175.4(6)
C11 C12 C37 C38 109.9(8)
C11 C12 C37 C42 -68.5(9)
C12 C13 C14 C15 -174.9(6)
C12 C37 C38 C39 -174.6(8)
C12 C37 C42 C41 177.1(7)
C13 N3 C16 C15 0.8(7)
C13 N3 C16 C17 179.6(6)
C13 C12 C37 C38 -72.5(9)
C13 C12 C37 C42 109.0(7)
C13 C14 C15 C16 -0.6(7)
C14 C15 C16 N3 -0.1(7)
C14 C15 C16 C17 -178.8(6)
C15 C16 C17 O2 -4.2(9)
C15 C16 C17 C23 177.9(7)
C16 N3 C13 C12 174.9(6)
C16 N3 C13 C14 -1.2(7)
C16 C17 C23 N4 -0.6(11)
C16 C17 C23 C20 178.5(6)
C17 O2 C18 C19 1.5(10)
C17 O2 C18 C43 -179.3(5)
C18 O2 C17 C16 -179.5(5)
C18 O2 C17 C23 -1.3(8)
C18 C19 C20 C21 177.9(7)
C18 C19 C20 C23 0.2(9)
C18 C19 C49 C50 118.4(8)
C18 C19 C49 C54 -62.7(9)
C18 C43 C44 C45 -177.7(6)
C18 C43 C48 C47 178.5(8)
C19 C18 C43 C44 -44.2(11)
C19 C18 C43 C48 141.8(9)
C19 C20 C21 C22 -178.2(7)
C19 C20 C23 N4 179.2(5)
C19 C20 C23 C17 0.0(9)
C19 C49 C50 C51 179.8(7)
C19 C49 C54 C53 -179.7(5)
C20 C19 C49 C50 -59.1(9)
C20 C19 C49 C54 119.8(7)
C20 C21 C22 N4 -0.2(7)
C20 C21 C22 C24 178.2(6)
C21 C20 C23 N4 0.9(7)
C21 C20 C23 C17 -178.3(6)
C21 C22 C24 C5 -176.4(6)
C21 C22 C24 C55 7.7(10)
C22 N4 C23 C17 178.2(6)
C22 N4 C23 C20 -1.0(7)
C22 C24 C55 C56 53.3(9)
C22 C24 C55 C60 -125.5(7)
C23 N4 C22 C21 0.7(7)
C23 N4 C22 C24 -177.6(6)
C23 C20 C21 C22 -0.4(7)
C24 C55 C56 C57 179.1(6)
C24 C55 C60 C59 -178.2(6)
C25 C1 C2 C3 -173.5(6)
C25 C1 C2 C31 6.7(10)
C25 C26 C27 C28 1.3(11)
C26 C25 C30 C29 -2.4(11)
C26 C27 C28 F1 177.9(6)
C26 C27 C28 C29 -3.1(13)
C27 C28 C29 C30 2.1(14)
C28 C29 C30 C25 0.7(12)
C30 C25 C26 C27 1.3(10)
C31 C2 C3 C4 -1.1(11)
C31 C2 C3 C6 -179.6(5)
C31 C32 C33 C34 2.0(12)
C32 C31 C36 C35 -0.9(10)
C32 C33 C34 F2 179.1(7)
C32 C33 C34 C35 -2.1(12)
C33 C34 C35 C36 0.7(12)
C34 C35 C36 C31 0.8(11)
C36 C31 C32 C33 -0.5(11)
C37 C12 C13 N3 -177.4(6)
C37 C12 C13 C14 -1.9(10)
C37 C38 C39 C40 -5.2(17)
C38 C37 C42 C41 -1.4(12)
C38 C39 C40 C41 4(2)
C39 C40 C41 C42 -1.2(18)
C40 C41 C42 C37 0.0(15)
C42 C37 C38 C39 3.9(13)
C43 C18 C19 C20 -179.9(6)
C43 C18 C19 C49 2.5(12)
C43 C44 C45 C46 4.0(12)
C44 C43 C48 C47 4.5(14)
C44 C45 C46 F3 176.3(7)
C44 C45 C46 C47 -5.1(14)
C45 C46 C47 C48 5.3(15)
C46 C47 C48 C43 -5.1(15)
C48 C43 C44 C45 -3.6(10)
C49 C19 C20 C21 -4.4(11)
C49 C19 C20 C23 178.0(6)
C49 C50 C51 C52 -1.6(13)
C50 C49 C54 C53 -0.8(10)
C50 C51 C52 F4 -178.6(6)
C50 C51 C52 C53 2.3(14)
C51 C52 C53 C54 -2.3(13)
C52 C53 C54 C49 1.4(10)
C54 C49 C50 C51 0.9(12)
C55 C56 C57 C58 0.7(12)
C56 C55 C60 C59 3.0(10)
C56 C57 C58 C59 -0.1(13)
C57 C58 C59 C60 0.9(13)
C58 C59 C60 C55 -2.5(12)
C60 C55 C56 C57 -2.1(10)
C61 O3 C64 C63 16.1(8)
C61 C62 C63 C64 -11.7(10)
C62 C63 C64 O3 -2.1(9)
C64 O3 C61 C62 -23.2(9)
